data_1527524
loop_
_publ_author_name
'Hong, H.Y.-P.'
'Steinfink, H.'

_publ_section_title
;
 The Crystal Chemistry of Phases in the Ba-Fe-S and Se Systems
;
_journal_name_full 'Journal of Solid State Chemistry'
_journal_page_first 93
_journal_page_last 104
_journal_volume 5
_journal_year 1972
_chemical_formula_sum 'Ba Fe2 Se3'
_space_group_IT_number 62
_symmetry_space_group_name_Hall '-P 2ac 2n'
_symmetry_space_group_name_H-M 'P n m a'
_cell_angle_alpha 90
_cell_angle_beta 90
_cell_angle_gamma 90
_cell_formula_units_Z 4
_cell_length_a 11.878
_cell_length_b 5.447
_cell_length_c 9.16
_cell_volume 592.647
_citation_journal_id_ASTM JSSCBI
_cod_data_source_file Hong_JSSCBI_1972_1982.cif
_cod_data_source_block Ba1Fe2Se3
_cod_original_cell_volume 592.6471
_cod_original_formula_sum 'Ba1 Fe2 Se3'
_cod_database_code 1527524

loop_
_symmetry_equiv_pos_as_xyz
x,y,z
-x+1/2,-y,z+1/2
x+1/2,-y+1/2,-z+1/2
-x,y+1/2,-z
-x,-y,-z
x-1/2,y,-z-1/2
-x-1/2,y-1/2,z-1/2
x,-y-1/2,z

loop_
_atom_site_label
_atom_site_type_symbol
_atom_site_fract_x
_atom_site_fract_y
_atom_site_fract_z
_atom_site_occupancy
_atom_site_U_iso_or_equiv
Fe1 Fe+2 0.4947 0.0003 0.3515 1 0.0
Se1 Se-2 0.359 0.25 0.2272 1 0.0
Se3 Se-2 0.3976 0.25 0.8125 1 0.0
Ba1 Ba+2 0.1847 0.25 0.5185 1 0.0
Se2 Se-2 0.6259 0.25 0.4915 1 0.0
